data_7037936
loop_
_publ_author_name
'Garc\'ia, C Murcia'
'Ferao, A. Espinosa'
'Schnakenburg, G.'
'Streubel, R.'

_publ_section_title
;
 CPh3 as a functional group in P-heterocyclic chemistry: elimination of
 HCPh3 in the reaction of P-CPh3 substituted Li/Cl phosphinidenoid
 complexes with Ph2C[double bond, length as m-dash]O.
;
_journal_issue 6
_journal_name_full 'Dalton transactions (Cambridge, England : 2003)'
_journal_page_first 2378
_journal_page_last 2385
_journal_paper_doi 10.1039/c5dt04595a
_journal_volume 45
_journal_year 2016
_chemical_formula_moiety 'C55 H34 Mo2 O12 P2, C4 H10 O'
_chemical_formula_sum 'C59 H44 Mo2 O13 P2'
_chemical_formula_weight 1214.76
_chemical_name_systematic
; 
 ? 
;
_space_group_IT_number 14
_symmetry_cell_setting monoclinic
_symmetry_space_group_name_Hall '-P 2ybc'
_symmetry_space_group_name_H-M 'P 1 21/c 1'
_atom_sites_solution_hydrogens geom
_atom_sites_solution_primary direct
_atom_sites_solution_secondary difmap
_audit_creation_method SHELXL-97
_audit_update_record
;
2015-09-10 deposited with the CCDC.
2016-01-04 downloaded from the CCDC.
;
_cell_angle_alpha 90.00
_cell_angle_beta 103.99(4)
_cell_angle_gamma 90.00
_cell_formula_units_Z 4
_cell_length_a 13.286(8)
_cell_length_b 18.409(9)
_cell_length_c 23.093(10)
_cell_measurement_reflns_used 166
_cell_measurement_temperature 123(2)
_cell_measurement_theta_max 25.34
_cell_measurement_theta_min 3.53
_cell_volume 5481(5)
_computing_structure_refinement 'SHELXL-97 (Sheldrick, 1997)'
_computing_structure_solution 'SHELXS-97 (Sheldrick, 1990)'
_diffrn_ambient_temperature 123(2)
_diffrn_measured_fraction_theta_full 0.999
_diffrn_measured_fraction_theta_max 0.999
_diffrn_measurement_device_type 'STOE IPDS2T'
_diffrn_radiation_monochromator graphite
_diffrn_radiation_source 'fine-focus sealed tube'
_diffrn_radiation_type MoK\a
_diffrn_radiation_wavelength 0.71073
_diffrn_reflns_av_R_equivalents 0.1524
_diffrn_reflns_av_sigmaI/netI 0.1594
_diffrn_reflns_limit_h_max 17
_diffrn_reflns_limit_h_min -17
_diffrn_reflns_limit_k_max 23
_diffrn_reflns_limit_k_min -24
_diffrn_reflns_limit_l_max 30
_diffrn_reflns_limit_l_min -30
_diffrn_reflns_number 51069
_diffrn_reflns_theta_full 28.00
_diffrn_reflns_theta_max 28.00
_diffrn_reflns_theta_min 2.94
_exptl_absorpt_coefficient_mu 0.580
_exptl_absorpt_correction_T_max 0.9828
_exptl_absorpt_correction_T_min 0.8183
_exptl_absorpt_correction_type integration
_exptl_absorpt_process_details 'STOE Xred'
_exptl_crystal_colour colourless
_exptl_crystal_density_diffrn 1.472
_exptl_crystal_density_method 'not measured'
_exptl_crystal_description needle
_exptl_crystal_F_000 2464
_exptl_crystal_size_max 0.36
_exptl_crystal_size_mid 0.06
_exptl_crystal_size_min 0.03
_refine_diff_density_max 0.893
_refine_diff_density_min -1.233
_refine_diff_density_rms 0.104
_refine_ls_extinction_method none
_refine_ls_goodness_of_fit_ref 0.789
_refine_ls_hydrogen_treatment constr
_refine_ls_matrix_type full
_refine_ls_number_parameters 687
_refine_ls_number_reflns 13213
_refine_ls_number_restraints 37
_refine_ls_restrained_S_all 0.788
_refine_ls_R_factor_all 0.1109
_refine_ls_R_factor_gt 0.0492
_refine_ls_shift/su_max 0.001
_refine_ls_shift/su_mean 0.000
_refine_ls_structure_factor_coef Fsqd
_refine_ls_weighting_details 'calc w=1/[\s^2^(Fo^2^)+(0.0237P)^2^+0.0000P] where P=(Fo^2^+2Fc^2^)/3'
_refine_ls_weighting_scheme calc
_refine_ls_wR_factor_gt 0.0858
_refine_ls_wR_factor_ref 0.0985
_reflns_number_gt 7302
_reflns_number_total 13213
_reflns_threshold_expression >2sigma(I)
_cod_data_source_file c5dt04595a2.cif
_cod_data_source_block 2546
_cod_depositor_comments
;
The following automatic conversions were performed:

'_exptl_absorpt_correction_type' value 'Integration' changed to
'integration' according to
/usr/data/users/saulius/crontab/automatic-downloads/rss-feeds/RSC/lib/dictionaries/cif_core.dic
dictionary named 'cif_core.dic' version 2.4.2 from 2011-04-26.

Automatic conversion script
Id: cif_fix_values 4268 2015-11-12 08:31:59Z antanas 

 Adding full bibliography for 7037934--7037937.cif.
;
_cod_original_sg_symbol_H-M 'P 21/c'
_cod_database_code 7037936

loop_
_symmetry_equiv_pos_as_xyz
'x, y, z'
'-x, y+1/2, -z+1/2'
'-x, -y, -z'
'x, -y-1/2, z-1/2'

loop_
_atom_site_label
_atom_site_type_symbol
_atom_site_fract_x
_atom_site_fract_y
_atom_site_fract_z
_atom_site_U_iso_or_equiv
_atom_site_adp_type
_atom_site_occupancy
_atom_site_symmetry_multiplicity
_atom_site_calc_flag
_atom_site_refinement_flags
C1 C 0.6636(3) 0.2555(2) 0.55502(15) 0.0154(8) Uani 1 1 d .
C2 C 0.5919(3) 0.1918(2) 0.55834(16) 0.0145(8) Uani 1 1 d .
C3 C 0.6454(3) 0.1264(2) 0.56147(16) 0.0159(8) Uani 1 1 d .
C4 C 0.6406(3) 0.3271(2) 0.58035(17) 0.0177(8) Uani 1 1 d .
C5 C 0.5486(3) 0.3635(2) 0.55565(19) 0.0237(9) Uani 1 1 d .
H5A H 0.4998 0.3421 0.5232 0.028 Uiso 1 1 calc R
C6 C 0.5260(3) 0.4308(3) 0.5773(2) 0.0273(10) Uani 1 1 d .
H6A H 0.4622 0.4544 0.5601 0.033 Uiso 1 1 calc R
C7 C 0.5972(4) 0.4626(3) 0.6239(2) 0.0356(12) Uani 1 1 d .
H7A H 0.5834 0.5088 0.6387 0.043 Uiso 1 1 calc R
C8 C 0.6888(4) 0.4266(3) 0.6490(2) 0.0335(11) Uani 1 1 d .
H8A H 0.7378 0.4484 0.6811 0.040 Uiso 1 1 calc R
C9 C 0.7102(3) 0.3597(3) 0.62807(19) 0.0255(10) Uani 1 1 d .
H9A H 0.7730 0.3356 0.6464 0.031 Uiso 1 1 calc R
C10 C 0.6832(3) 0.2605(2) 0.48934(15) 0.0164(8) Uani 1 1 d .
H10A H 0.7353 0.3000 0.4903 0.020 Uiso 1 1 calc R
C11 C 0.7365(3) 0.1884(2) 0.48000(16) 0.0155(8) Uani 1 1 d .
H11A H 0.8001 0.1987 0.4654 0.019 Uiso 1 1 calc R
C12 C 0.6708(3) 0.1337(2) 0.44011(16) 0.0192(9) Uani 1 1 d .
H12A H 0.7015 0.0884 0.4347 0.023 Uiso 1 1 calc R
C13 C 0.5725(3) 0.1443(2) 0.41180(17) 0.0161(8) Uani 1 1 d .
H13A H 0.5349 0.1050 0.3902 0.019 Uiso 1 1 calc R
C14 C 0.5180(3) 0.2157(2) 0.41242(16) 0.0161(8) Uani 1 1 d .
H14A H 0.4698 0.2095 0.4393 0.019 Uiso 1 1 calc R
C15 C 0.5921(3) 0.2772(2) 0.43838(16) 0.0156(8) Uani 1 1 d .
C16 C 0.4875(3) 0.1919(2) 0.55682(16) 0.0184(9) Uani 1 1 d .
H16A H 0.4506 0.2363 0.5556 0.022 Uiso 1 1 calc R
C17 C 0.4368(3) 0.1253(3) 0.55716(18) 0.0229(9) Uani 1 1 d .
H17A H 0.3647 0.1246 0.5557 0.027 Uiso 1 1 calc R
C18 C 0.4902(3) 0.0606(3) 0.55954(17) 0.0229(9) Uani 1 1 d .
H18A H 0.4543 0.0159 0.5595 0.028 Uiso 1 1 calc R
C19 C 0.5950(3) 0.0600(2) 0.56204(16) 0.0204(9) Uani 1 1 d .
H19A H 0.6319 0.0155 0.5641 0.024 Uiso 1 1 calc R
C20 C 1.0536(4) 0.0076(3) 0.6139(2) 0.0370(12) Uani 1 1 d .
C21 C 0.8634(4) 0.0226(3) 0.6532(2) 0.0286(11) Uani 1 1 d .
C22 C 0.8536(3) 0.0005(3) 0.52666(19) 0.0236(10) Uani 1 1 d .
C23 C 0.9882(3) 0.1237(3) 0.5289(2) 0.0289(11) Uani 1 1 d .
C24 C 0.9878(4) 0.1479(3) 0.6558(2) 0.0323(11) Uani 1 1 d .
C25 C 0.5768(3) 0.3380(2) 0.40497(18) 0.0165(8) Uani 1 1 d .
C26 C 0.6400(3) 0.4052(2) 0.40922(18) 0.0184(9) Uani 1 1 d .
C27 C 0.6938(3) 0.4349(2) 0.46386(18) 0.0212(9) Uani 1 1 d .
H27A H 0.6846 0.4153 0.5003 0.025 Uiso 1 1 calc R
C28 C 0.7599(4) 0.4928(2) 0.4647(2) 0.0268(10) Uani 1 1 d .
H28A H 0.7978 0.5117 0.5018 0.032 Uiso 1 1 calc R
C29 C 0.7716(3) 0.5233(3) 0.4126(2) 0.0280(10) Uani 1 1 d .
H29A H 0.8179 0.5629 0.4138 0.034 Uiso 1 1 calc R
C30 C 0.7160(3) 0.4963(3) 0.3580(2) 0.0269(10) Uani 1 1 d .
H30A H 0.7228 0.5182 0.3219 0.032 Uiso 1 1 calc R
C31 C 0.6505(3) 0.4373(2) 0.35628(18) 0.0209(9) Uani 1 1 d .
H31A H 0.6128 0.4187 0.3190 0.025 Uiso 1 1 calc R
C32 C 0.4881(3) 0.2226(2) 0.27131(16) 0.0148(8) Uani 1 1 d .
C33 C 0.4979(3) 0.1395(2) 0.27719(16) 0.0169(8) Uani 1 1 d .
C34 C 0.5877(3) 0.1027(2) 0.27477(18) 0.0210(9) Uani 1 1 d .
H34A H 0.6448 0.1290 0.2673 0.025 Uiso 1 1 calc R
C35 C 0.5959(4) 0.0276(2) 0.28313(19) 0.0255(10) Uani 1 1 d .
H35A H 0.6582 0.0033 0.2815 0.031 Uiso 1 1 calc R
C36 C 0.5131(4) -0.0114(3) 0.29389(18) 0.0267(10) Uani 1 1 d .
H36A H 0.5191 -0.0623 0.3009 0.032 Uiso 1 1 calc R
C37 C 0.4221(3) 0.0240(2) 0.29429(17) 0.0231(10) Uani 1 1 d .
H37A H 0.3647 -0.0026 0.3010 0.028 Uiso 1 1 calc R
C38 C 0.4139(3) 0.0988(2) 0.28481(16) 0.0178(9) Uani 1 1 d .
H38A H 0.3498 0.1224 0.2835 0.021 Uiso 1 1 calc R
C39 C 0.5904(3) 0.2602(2) 0.26999(16) 0.0165(8) Uani 1 1 d .
C40 C 0.6777(3) 0.2514(2) 0.31796(16) 0.0180(8) Uani 1 1 d .
H40A H 0.6719 0.2229 0.3513 0.022 Uiso 1 1 calc R
C41 C 0.7724(3) 0.2833(3) 0.31773(19) 0.0250(10) Uani 1 1 d .
H41A H 0.8302 0.2773 0.3508 0.030 Uiso 1 1 calc R
C42 C 0.7817(3) 0.3238(3) 0.26893(19) 0.0251(10) Uani 1 1 d .
H42A H 0.8461 0.3461 0.2686 0.030 Uiso 1 1 calc R
C43 C 0.6976(3) 0.3320(3) 0.22061(19) 0.0235(10) Uani 1 1 d .
H43A H 0.7046 0.3593 0.1869 0.028 Uiso 1 1 calc R
C44 C 0.6029(3) 0.3004(2) 0.22134(17) 0.0189(9) Uani 1 1 d .
H44A H 0.5456 0.3065 0.1879 0.023 Uiso 1 1 calc R
C45 C 0.4029(3) 0.2432(2) 0.21552(16) 0.0172(8) Uani 1 1 d .
C46 C 0.3586(3) 0.3127(2) 0.21025(17) 0.0199(9) Uani 1 1 d .
H46A H 0.3807 0.3470 0.2415 0.024 Uiso 1 1 calc R
C47 C 0.2830(3) 0.3321(3) 0.15999(19) 0.0251(10) Uani 1 1 d .
H47A H 0.2533 0.3793 0.1572 0.030 Uiso 1 1 calc R
C48 C 0.2502(3) 0.2825(3) 0.11330(19) 0.0256(10) Uani 1 1 d .
H48A H 0.1968 0.2953 0.0794 0.031 Uiso 1 1 calc R
C49 C 0.2958(3) 0.2154(3) 0.11710(19) 0.0255(10) Uani 1 1 d .
H49A H 0.2757 0.1822 0.0849 0.031 Uiso 1 1 calc R
C50 C 0.3716(3) 0.1951(2) 0.16783(17) 0.0211(9) Uani 1 1 d .
H50A H 0.4020 0.1481 0.1699 0.025 Uiso 1 1 calc R
C51 C 0.1066(3) 0.2665(3) 0.3537(2) 0.0362(12) Uani 1 1 d .
C52 C 0.2697(3) 0.1646(3) 0.3874(2) 0.0244(10) Uani 1 1 d .
C53 C 0.1910(3) 0.2083(3) 0.26256(19) 0.0237(9) Uani 1 1 d U
C54 C 0.2267(3) 0.3602(3) 0.2987(2) 0.0268(10) Uani 1 1 d .
C55 C 0.2949(3) 0.3158(3) 0.4211(2) 0.0287(10) Uani 1 1 d .
C56 C 0.9769(7) -0.0350(5) 0.1447(4) 0.101(3) Uani 1 1 d U
H56C H 0.9858 -0.0466 0.1871 0.121 Uiso 1 1 calc R
H56B H 1.0328 -0.0575 0.1301 0.121 Uiso 1 1 calc R
H56A H 0.9098 -0.0537 0.1220 0.121 Uiso 1 1 calc R
C57 C 0.9801(6) 0.0449(5) 0.1372(3) 0.069(2) Uani 1 1 d U
H57A H 0.9210 0.0675 0.1497 0.083 Uiso 1 1 calc R
H57B H 1.0451 0.0644 0.1630 0.083 Uiso 1 1 calc R
C59 C 0.9756(6) 0.1381(4) 0.0646(3) 0.070(2) Uani 1 1 d U
H59A H 1.0369 0.1612 0.0912 0.084 Uiso 1 1 calc R
H59B H 0.9126 0.1612 0.0721 0.084 Uiso 1 1 calc R
C60 C 0.9785(5) 0.1495(5) 0.0024(3) 0.075(2) Uani 1 1 d U
H60C H 0.9954 0.2003 -0.0034 0.090 Uiso 1 1 calc R
H60B H 0.9106 0.1378 -0.0237 0.090 Uiso 1 1 calc R
H60A H 1.0315 0.1179 -0.0074 0.090 Uiso 1 1 calc R
Mo1 Mo 0.92591(3) 0.07260(2) 0.590710(17) 0.02108(9) Uani 1 1 d .
Mo2 Mo 0.25002(3) 0.26134(2) 0.342339(16) 0.01767(8) Uani 1 1 d U
O1 O 0.76568(19) 0.22984(15) 0.58858(11) 0.0175(6) Uani 1 1 d .
O2 O 1.1241(3) -0.0287(2) 0.6270(2) 0.0590(12) Uani 1 1 d .
O3 O 0.8325(3) -0.0058(2) 0.68941(16) 0.0443(9) Uani 1 1 d .
O4 O 0.8112(3) -0.03797(19) 0.49008(15) 0.0330(8) Uani 1 1 d .
O5 O 1.0202(3) 0.1529(2) 0.49363(17) 0.0422(9) Uani 1 1 d .
O6 O 1.0171(3) 0.1898(3) 0.69253(18) 0.0585(12) Uani 1 1 d .
O7 O 0.4942(2) 0.33647(15) 0.35425(11) 0.0155(6) Uani 1 1 d .
O8 O 0.0251(3) 0.2679(3) 0.36264(19) 0.0592(12) Uani 1 1 d .
O9 O 0.2796(3) 0.1113(2) 0.41337(16) 0.0424(9) Uani 1 1 d .
O10 O 0.1545(3) 0.1781(2) 0.21952(15) 0.0368(8) Uani 1 1 d .
O11 O 0.2108(3) 0.41435(18) 0.27523(15) 0.0356(8) Uani 1 1 d .
O12 O 0.3130(3) 0.3473(2) 0.46520(16) 0.0505(11) Uani 1 1 d .
O13 O 0.9749(3) 0.0625(3) 0.0776(2) 0.0616(12) Uani 1 1 d U
P1 P 0.77510(8) 0.15007(6) 0.55818(5) 0.0170(2) Uani 1 1 d .
P2 P 0.43911(7) 0.25571(6) 0.34036(4) 0.0143(2) Uani 1 1 d .

loop_
_atom_site_aniso_label
_atom_site_aniso_U_11
_atom_site_aniso_U_22
_atom_site_aniso_U_33
_atom_site_aniso_U_23
_atom_site_aniso_U_13
_atom_site_aniso_U_12
C1 0.0181(18) 0.012(2) 0.0140(17) -0.0017(15) 0.0000(14) 0.0001(16)
C2 0.021(2) 0.014(2) 0.0086(17) 0.0008(14) 0.0034(15) 0.0025(16)
C3 0.022(2) 0.017(2) 0.0091(17) 0.0024(15) 0.0034(15) 0.0018(16)
C4 0.024(2) 0.015(2) 0.016(2) 0.0018(16) 0.0074(16) -0.0004(17)
C5 0.029(2) 0.016(2) 0.027(2) -0.0045(18) 0.0077(18) 0.0023(18)
C6 0.029(2) 0.017(2) 0.037(2) -0.003(2) 0.0096(19) 0.008(2)
C7 0.048(3) 0.013(2) 0.048(3) -0.008(2) 0.017(2) 0.004(2)
C8 0.035(3) 0.025(3) 0.037(3) -0.013(2) 0.003(2) -0.004(2)
C9 0.026(2) 0.021(3) 0.027(2) -0.0077(19) 0.0013(18) 0.0008(18)
C10 0.0156(18) 0.014(2) 0.0184(18) -0.0023(16) 0.0026(14) -0.0012(16)
C11 0.018(2) 0.013(2) 0.0163(19) 0.0003(15) 0.0058(15) 0.0034(16)
C12 0.031(2) 0.015(2) 0.0099(18) -0.0022(15) 0.0030(16) 0.0062(17)
C13 0.024(2) 0.0102(19) 0.0117(17) 0.0017(15) 0.0004(15) 0.0004(17)
C14 0.020(2) 0.016(2) 0.0133(18) -0.0003(15) 0.0060(15) 0.0015(16)
C15 0.0194(19) 0.013(2) 0.0136(18) -0.0006(15) 0.0031(15) -0.0020(15)
C16 0.025(2) 0.016(2) 0.0155(19) -0.0019(16) 0.0076(16) 0.0000(17)
C17 0.021(2) 0.027(3) 0.022(2) -0.0021(18) 0.0079(17) -0.0037(18)
C18 0.030(2) 0.021(2) 0.018(2) 0.0018(17) 0.0054(17) -0.0063(18)
C19 0.030(2) 0.015(2) 0.0163(19) 0.0000(16) 0.0059(16) -0.0032(17)
C20 0.023(2) 0.037(3) 0.049(3) 0.010(2) 0.003(2) 0.009(2)
C21 0.025(2) 0.026(3) 0.033(3) 0.003(2) 0.003(2) 0.006(2)
C22 0.025(2) 0.021(2) 0.027(2) 0.0041(19) 0.0121(19) 0.0046(19)
C23 0.022(2) 0.025(3) 0.036(3) 0.004(2) 0.000(2) 0.0082(19)
C24 0.024(2) 0.037(3) 0.031(3) 0.004(2) -0.004(2) 0.002(2)
C25 0.0171(19) 0.015(2) 0.0172(19) 0.0018(16) 0.0036(15) 0.0004(17)
C26 0.017(2) 0.013(2) 0.025(2) 0.0010(16) 0.0052(16) 0.0018(15)
C27 0.021(2) 0.016(2) 0.025(2) 0.0010(18) 0.0024(16) -0.0026(17)
C28 0.032(3) 0.013(2) 0.031(2) -0.0069(18) 0.000(2) -0.0032(19)
C29 0.022(2) 0.015(2) 0.046(3) -0.002(2) 0.007(2) -0.0060(18)
C30 0.031(2) 0.021(3) 0.031(2) 0.0051(19) 0.011(2) -0.0036(19)
C31 0.023(2) 0.013(2) 0.025(2) -0.0001(17) 0.0018(16) -0.0023(17)
C32 0.0194(19) 0.009(2) 0.0171(19) 0.0006(14) 0.0055(15) 0.0012(15)
C33 0.026(2) 0.012(2) 0.0124(18) -0.0017(15) 0.0039(16) 0.0007(16)
C34 0.026(2) 0.017(2) 0.022(2) -0.0013(17) 0.0084(17) 0.0015(18)
C35 0.029(2) 0.018(2) 0.030(2) 0.0008(18) 0.0088(19) 0.0069(19)
C36 0.044(3) 0.015(2) 0.021(2) 0.0000(17) 0.008(2) 0.005(2)
C37 0.029(2) 0.021(2) 0.016(2) -0.0029(17) 0.0012(17) -0.0029(18)
C38 0.022(2) 0.015(2) 0.0152(19) -0.0018(15) 0.0017(16) -0.0038(16)
C39 0.0176(18) 0.016(2) 0.0174(18) -0.0036(16) 0.0061(14) -0.0016(16)
C40 0.0215(19) 0.018(2) 0.0148(17) 0.0001(16) 0.0057(15) 0.0011(17)
C41 0.019(2) 0.031(3) 0.023(2) -0.0001(18) 0.0025(17) 0.0041(18)
C42 0.020(2) 0.027(3) 0.028(2) -0.0014(19) 0.0073(18) -0.0058(18)
C43 0.027(2) 0.025(3) 0.019(2) 0.0026(18) 0.0077(18) -0.0033(19)
C44 0.023(2) 0.016(2) 0.018(2) 0.0008(16) 0.0065(16) 0.0015(17)
C45 0.0203(19) 0.016(2) 0.0147(17) 0.0031(16) 0.0040(14) -0.0029(17)
C46 0.023(2) 0.019(2) 0.017(2) 0.0039(17) 0.0044(17) -0.0005(17)
C47 0.021(2) 0.026(3) 0.030(2) 0.009(2) 0.0078(18) 0.0022(18)
C48 0.020(2) 0.032(3) 0.024(2) 0.0083(19) 0.0035(18) -0.0024(18)
C49 0.028(2) 0.027(3) 0.019(2) 0.0000(18) 0.0012(18) -0.0079(19)
C50 0.025(2) 0.020(2) 0.018(2) 0.0018(17) 0.0039(17) -0.0048(18)
C51 0.022(2) 0.044(3) 0.042(3) -0.003(3) 0.009(2) 0.000(2)
C52 0.021(2) 0.022(3) 0.030(2) 0.0093(19) 0.0047(18) -0.0013(18)
C53 0.022(2) 0.023(2) 0.0241(19) 0.0020(16) 0.0026(17) 0.0015(18)
C54 0.024(2) 0.023(3) 0.034(3) 0.000(2) 0.0093(19) 0.0019(19)
C55 0.024(2) 0.032(3) 0.030(2) -0.003(2) 0.0064(19) 0.007(2)
C56 0.073(5) 0.096(7) 0.135(7) 0.039(6) 0.026(5) -0.020(5)
C57 0.056(4) 0.084(6) 0.067(4) 0.008(4) 0.016(3) 0.012(4)
C59 0.060(4) 0.049(4) 0.097(5) 0.006(4) 0.012(4) 0.016(3)
C60 0.050(4) 0.075(5) 0.098(6) 0.027(4) 0.016(4) 0.001(4)
Mo1 0.01845(18) 0.01725(19) 0.02532(19) 0.00213(16) 0.00098(14) 0.00381(16)
Mo2 0.01533(16) 0.01688(18) 0.02065(17) 0.00020(15) 0.00407(13) 0.00059(15)
O1 0.0169(13) 0.0106(15) 0.0219(14) -0.0031(11) -0.0015(11) 0.0028(11)
O2 0.035(2) 0.056(3) 0.084(3) 0.026(2) 0.011(2) 0.024(2)
O3 0.045(2) 0.050(3) 0.041(2) 0.0092(19) 0.0155(18) -0.0004(19)
O4 0.0360(19) 0.0226(19) 0.0392(19) -0.0072(15) 0.0069(15) -0.0018(15)
O5 0.039(2) 0.035(2) 0.057(2) 0.0147(19) 0.0200(18) 0.0036(17)
O6 0.051(2) 0.054(3) 0.057(3) -0.023(2) -0.013(2) -0.010(2)
O7 0.0167(14) 0.0106(14) 0.0161(13) 0.0013(11) -0.0017(11) -0.0015(11)
O8 0.0242(19) 0.076(3) 0.082(3) 0.002(3) 0.0220(19) 0.000(2)
O9 0.050(2) 0.029(2) 0.047(2) 0.0155(17) 0.0088(18) -0.0055(17)
O10 0.0318(19) 0.035(2) 0.039(2) -0.0078(16) -0.0008(15) -0.0039(15)
O11 0.046(2) 0.0164(19) 0.044(2) 0.0056(15) 0.0104(16) 0.0068(15)
O12 0.045(2) 0.067(3) 0.036(2) -0.027(2) 0.0040(17) 0.014(2)
O13 0.055(3) 0.052(3) 0.081(3) 0.010(2) 0.021(2) -0.003(2)
P1 0.0180(5) 0.0154(6) 0.0162(5) -0.0012(4) 0.0015(4) 0.0022(4)
P2 0.0165(5) 0.0110(5) 0.0150(4) 0.0000(4) 0.0030(4) 0.0000(4)

loop_
_atom_type_symbol
_atom_type_description
_atom_type_scat_dispersion_real
_atom_type_scat_dispersion_imag
_atom_type_scat_source
C C 0.0033 0.0016 'International Tables Vol C Tables 4.2.6.8 and 6.1.1.4'
H H 0.0000 0.0000 'International Tables Vol C Tables 4.2.6.8 and 6.1.1.4'
Mo Mo -1.6832 0.6857 'International Tables Vol C Tables 4.2.6.8 and 6.1.1.4'
O O 0.0106 0.0060 'International Tables Vol C Tables 4.2.6.8 and 6.1.1.4'
P P 0.1023 0.0942 'International Tables Vol C Tables 4.2.6.8 and 6.1.1.4'

loop_
_geom_angle_atom_site_label_1
_geom_angle_atom_site_label_2
_geom_angle_atom_site_label_3
_geom_angle
O1 C1 C4 109.0(3)
O1 C1 C2 103.6(3)
C4 C1 C2 117.8(3)
O1 C1 C10 100.2(3)
C4 C1 C10 114.4(3)
C2 C1 C10 109.8(3)
C16 C2 C3 120.0(4)
C16 C2 C1 129.4(4)
C3 C2 C1 110.5(3)
C2 C3 C19 121.2(4)
C2 C3 P1 105.7(3)
C19 C3 P1 132.9(3)
C5 C4 C9 117.8(4)
C5 C4 C1 120.3(4)
C9 C4 C1 121.9(4)
C4 C5 C6 121.7(4)
C4 C5 H5A 119.2
C6 C5 H5A 119.2
C7 C6 C5 119.3(4)
C7 C6 H6A 120.3
C5 C6 H6A 120.3
C6 C7 C8 119.4(4)
C6 C7 H7A 120.3
C8 C7 H7A 120.3
C9 C8 C7 121.1(4)
C9 C8 H8A 119.5
C7 C8 H8A 119.5
C8 C9 C4 120.7(4)
C8 C9 H9A 119.7
C4 C9 H9A 119.7
C15 C10 C11 112.1(3)
C15 C10 C1 117.9(3)
C11 C10 C1 105.5(3)
C15 C10 H10A 106.9
C11 C10 H10A 106.9
C1 C10 H10A 106.9
C12 C11 C10 116.5(3)
C12 C11 P1 108.7(3)
C10 C11 P1 102.4(2)
C12 C11 H11A 109.6
C10 C11 H11A 109.6
P1 C11 H11A 109.6
C13 C12 C11 124.3(4)
C13 C12 H12A 117.8
C11 C12 H12A 117.8
C12 C13 C14 122.9(4)
C12 C13 H13A 118.5
C14 C13 H13A 118.5
C13 C14 C15 112.7(3)
C13 C14 P2 119.9(3)
C15 C14 P2 103.0(3)
C13 C14 H14A 106.8
C15 C14 H14A 106.8
P2 C14 H14A 106.8
C25 C15 C10 126.9(4)
C25 C15 C14 113.5(3)
C10 C15 C14 118.5(3)
C2 C16 C17 118.8(4)
C2 C16 H16A 120.6
C17 C16 H16A 120.6
C18 C17 C16 120.9(4)
C18 C17 H17A 119.6
C16 C17 H17A 119.6
C19 C18 C17 120.7(4)
C19 C18 H18A 119.6
C17 C18 H18A 119.6
C18 C19 C3 118.4(4)
C18 C19 H19A 120.8
C3 C19 H19A 120.8
O2 C20 Mo1 179.5(6)
O3 C21 Mo1 177.2(4)
O4 C22 Mo1 177.8(4)
O5 C23 Mo1 178.1(4)
O6 C24 Mo1 176.4(5)
C15 C25 O7 116.2(4)
C15 C25 C26 130.5(4)
O7 C25 C26 112.9(3)
C31 C26 C27 119.0(4)
C31 C26 C25 118.1(4)
C27 C26 C25 122.8(4)
C28 C27 C26 119.9(4)
C28 C27 H27A 120.0
C26 C27 H27A 120.0
C29 C28 C27 120.8(4)
C29 C28 H28A 119.6
C27 C28 H28A 119.6
C28 C29 C30 120.0(4)
C28 C29 H29A 120.0
C30 C29 H29A 120.0
C31 C30 C29 119.9(4)
C31 C30 H30A 120.0
C29 C30 H30A 120.0
C30 C31 C26 120.2(4)
C30 C31 H31A 119.9
C26 C31 H31A 119.9
C39 C32 C33 113.2(3)
C39 C32 C45 110.4(3)
C33 C32 C45 110.3(3)
C39 C32 P2 110.3(3)
C33 C32 P2 106.0(3)
C45 C32 P2 106.4(3)
C34 C33 C38 117.9(4)
C34 C33 C32 122.6(4)
C38 C33 C32 119.6(4)
C33 C34 C35 121.2(4)
C33 C34 H34A 119.4
C35 C34 H34A 119.4
C36 C35 C34 119.9(4)
C36 C35 H35A 120.0
C34 C35 H35A 120.0
C37 C36 C35 119.5(4)
C37 C36 H36A 120.2
C35 C36 H36A 120.2
C36 C37 C38 120.2(4)
C36 C37 H37A 119.9
C38 C37 H37A 119.9
C33 C38 C37 121.1(4)
C33 C38 H38A 119.4
C37 C38 H38A 119.4
C44 C39 C40 117.5(4)
C44 C39 C32 122.5(3)
C40 C39 C32 120.0(3)
C41 C40 C39 121.6(4)
C41 C40 H40A 119.2
C39 C40 H40A 119.2
C42 C41 C40 119.4(4)
C42 C41 H41A 120.3
C40 C41 H41A 120.3
C41 C42 C43 120.2(4)
C41 C42 H42A 119.9
C43 C42 H42A 119.9
C42 C43 C44 120.1(4)
C42 C43 H43A 120.0
C44 C43 H43A 120.0
C39 C44 C43 121.2(4)
C39 C44 H44A 119.4
C43 C44 H44A 119.4
C50 C45 C46 118.2(4)
C50 C45 C32 121.4(4)
C46 C45 C32 120.3(3)
C47 C46 C45 120.8(4)
C47 C46 H46A 119.6
C45 C46 H46A 119.6
C46 C47 C48 120.4(4)
C46 C47 H47A 119.8
C48 C47 H47A 119.8
C49 C48 C47 119.2(4)
C49 C48 H48A 120.4
C47 C48 H48A 120.4
C48 C49 C50 120.9(4)
C48 C49 H49A 119.6
C50 C49 H49A 119.6
C45 C50 C49 120.5(4)
C45 C50 H50A 119.8
C49 C50 H50A 119.8
O8 C51 Mo2 176.9(5)
O9 C52 Mo2 178.5(4)
O10 C53 Mo2 176.7(4)
O11 C54 Mo2 177.7(4)
O12 C55 Mo2 175.2(4)
C57 C56 H56C 109.5
C57 C56 H56B 109.5
H56C C56 H56B 109.5
C57 C56 H56A 109.5
H56C C56 H56A 109.5
H56B C56 H56A 109.5
O13 C57 C56 110.4(7)
O13 C57 H57A 109.6
C56 C57 H57A 109.6
O13 C57 H57B 109.6
C56 C57 H57B 109.6
H57A C57 H57B 108.1
O13 C59 C60 110.6(7)
O13 C59 H59A 109.5
C60 C59 H59A 109.5
O13 C59 H59B 109.5
C60 C59 H59B 109.5
H59A C59 H59B 108.1
C59 C60 H60C 109.5
C59 C60 H60B 109.5
H60C C60 H60B 109.5
C59 C60 H60A 109.5
H60C C60 H60A 109.5
H60B C60 H60A 109.5
C20 Mo1 C23 90.1(2)
C20 Mo1 C22 91.4(2)
C23 Mo1 C22 89.57(19)
C20 Mo1 C21 90.3(2)
C23 Mo1 C21 179.3(2)
C22 Mo1 C21 91.02(18)
C20 Mo1 C24 92.5(2)
C23 Mo1 C24 92.4(2)
C22 Mo1 C24 175.62(18)
C21 Mo1 C24 87.0(2)
C20 Mo1 P1 177.19(16)
C23 Mo1 P1 87.51(13)
C22 Mo1 P1 87.08(13)
C21 Mo1 P1 92.14(14)
C24 Mo1 P1 89.11(14)
C51 Mo2 C55 86.7(2)
C51 Mo2 C52 89.1(2)
C55 Mo2 C52 90.0(2)
C51 Mo2 C53 88.33(19)
C55 Mo2 C53 174.91(18)
C52 Mo2 C53 90.94(18)
C51 Mo2 C54 89.2(2)
C55 Mo2 C54 88.7(2)
C52 Mo2 C54 177.96(19)
C53 Mo2 C54 90.13(18)
C51 Mo2 P2 173.66(14)
C55 Mo2 P2 87.61(14)
C52 Mo2 P2 88.17(13)
C53 Mo2 P2 97.42(13)
C54 Mo2 P2 93.42(13)
C1 O1 P1 102.6(2)
C25 O7 P2 113.7(2)
C57 O13 C59 115.6(6)
O1 P1 C3 91.49(17)
O1 P1 C11 92.50(16)
C3 P1 C11 95.13(18)
O1 P1 Mo1 122.33(10)
C3 P1 Mo1 124.95(14)
C11 P1 Mo1 121.89(13)
O7 P2 C14 93.15(16)
O7 P2 C32 102.64(16)
C14 P2 C32 111.90(17)
O7 P2 Mo2 110.79(11)
C14 P2 Mo2 110.02(13)
C32 P2 Mo2 123.72(12)

loop_
_geom_bond_atom_site_label_1
_geom_bond_atom_site_label_2
_geom_bond_distance
C1 O1 1.468(4)
C1 C4 1.502(6)
C1 C2 1.525(6)
C1 C10 1.602(5)
C2 C16 1.379(6)
C2 C3 1.392(6)
C3 C19 1.394(6)
C3 P1 1.797(4)
C4 C5 1.390(6)
C4 C9 1.392(6)
C5 C6 1.395(6)
C5 H5A 0.9500
C6 C7 1.380(7)
C6 H6A 0.9500
C7 C8 1.384(7)
C7 H7A 0.9500
C8 C9 1.377(7)
C8 H8A 0.9500
C9 H9A 0.9500
C10 C15 1.502(5)
C10 C11 1.545(6)
C10 H10A 1.0000
C11 C12 1.494(6)
C11 P1 1.890(4)
C11 H11A 1.0000
C12 C13 1.326(6)
C12 H12A 0.9500
C13 C14 1.502(5)
C13 H13A 0.9500
C14 C15 1.526(5)
C14 P2 1.889(4)
C14 H14A 1.0000
C15 C25 1.347(5)
C16 C17 1.400(6)
C16 H16A 0.9500
C17 C18 1.380(6)
C17 H17A 0.9500
C18 C19 1.380(6)
C18 H18A 0.9500
C19 H19A 0.9500
C20 O2 1.132(6)
C20 Mo1 2.038(5)
C21 O3 1.143(6)
C21 Mo1 2.049(5)
C22 O4 1.141(5)
C22 Mo1 2.046(5)
C23 O5 1.140(6)
C23 Mo1 2.045(5)
C24 O6 1.142(6)
C24 Mo1 2.064(5)
C25 O7 1.399(5)
C25 C26 1.484(6)
C26 C31 1.395(6)
C26 C27 1.403(5)
C27 C28 1.378(6)
C27 H27A 0.9500
C28 C29 1.370(7)
C28 H28A 0.9500
C29 C30 1.390(6)
C29 H29A 0.9500
C30 C31 1.385(6)
C30 H30A 0.9500
C31 H31A 0.9500
C32 C39 1.531(5)
C32 C33 1.539(5)
C32 C45 1.543(5)
C32 P2 1.960(4)
C33 C34 1.385(6)
C33 C38 1.390(6)
C34 C35 1.396(6)
C34 H34A 0.9500
C35 C36 1.387(7)
C35 H35A 0.9500
C36 C37 1.375(6)
C36 H36A 0.9500
C37 C38 1.396(6)
C37 H37A 0.9500
C38 H38A 0.9500
C39 C44 1.389(6)
C39 C40 1.407(5)
C40 C41 1.389(6)
C40 H40A 0.9500
C41 C42 1.382(6)
C41 H41A 0.9500
C42 C43 1.383(6)
C42 H42A 0.9500
C43 C44 1.391(6)
C43 H43A 0.9500
C44 H44A 0.9500
C45 C50 1.397(6)
C45 C46 1.400(6)
C46 C47 1.385(6)
C46 H46A 0.9500
C47 C48 1.399(6)
C47 H47A 0.9500
C48 C49 1.370(7)
C48 H48A 0.9500
C49 C50 1.399(6)
C49 H49A 0.9500
C50 H50A 0.9500
C51 O8 1.150(5)
C51 Mo2 1.988(5)
C52 O9 1.140(5)
C52 Mo2 2.047(5)
C53 O10 1.140(5)
C53 Mo2 2.065(5)
C54 O11 1.130(6)
C54 Mo2 2.067(5)
C55 O12 1.145(5)
C55 Mo2 2.036(5)
C56 C57 1.484(12)
C56 H56C 0.9800
C56 H56B 0.9800
C56 H56A 0.9800
C57 O13 1.400(8)
C57 H57A 0.9900
C57 H57B 0.9900
C59 O13 1.424(8)
C59 C60 1.461(10)
C59 H59A 0.9900
C59 H59B 0.9900
C60 H60C 0.9800
C60 H60B 0.9800
C60 H60A 0.9800
Mo1 P1 2.4258(15)
Mo2 P2 2.5259(18)
O1 P1 1.646(3)
O7 P2 1.654(3)

loop_
_geom_torsion_atom_site_label_1
_geom_torsion_atom_site_label_2
_geom_torsion_atom_site_label_3
_geom_torsion_atom_site_label_4
_geom_torsion
O1 C1 C2 C16 151.5(4)
C4 C1 C2 C16 31.1(5)
C10 C1 C2 C16 -102.2(4)
O1 C1 C2 C3 -30.6(4)
C4 C1 C2 C3 -151.0(3)
C10 C1 C2 C3 75.7(4)
C16 C2 C3 C19 1.2(6)
C1 C2 C3 C19 -177.0(3)
C16 C2 C3 P1 176.8(3)
C1 C2 C3 P1 -1.4(4)
O1 C1 C4 C5 179.1(4)
C2 C1 C4 C5 -63.4(5)
C10 C1 C4 C5 67.8(5)
O1 C1 C4 C9 0.2(5)
C2 C1 C4 C9 117.7(4)
C10 C1 C4 C9 -111.0(4)
C9 C4 C5 C6 0.4(7)
C1 C4 C5 C6 -178.6(4)
C4 C5 C6 C7 0.9(7)
C5 C6 C7 C8 -1.1(7)
C6 C7 C8 C9 0.2(8)
C7 C8 C9 C4 1.1(8)
C5 C4 C9 C8 -1.3(7)
C1 C4 C9 C8 177.6(4)
O1 C1 C10 C15 173.1(3)
C4 C1 C10 C15 -70.4(4)
C2 C1 C10 C15 64.6(5)
O1 C1 C10 C11 47.0(3)
C4 C1 C10 C11 163.5(3)
C2 C1 C10 C11 -61.5(4)
C15 C10 C11 C12 -24.8(5)
C1 C10 C11 C12 104.9(4)
C15 C10 C11 P1 -143.3(3)
C1 C10 C11 P1 -13.6(3)
C10 C11 C12 C13 1.8(6)
P1 C11 C12 C13 116.8(4)
C11 C12 C13 C14 5.5(7)
C12 C13 C14 C15 11.0(6)
C12 C13 C14 P2 132.4(4)
C11 C10 C15 C25 -124.5(4)
C1 C10 C15 C25 112.7(5)
C11 C10 C15 C14 42.6(5)
C1 C10 C15 C14 -80.2(5)
C13 C14 C15 C25 132.7(4)
P2 C14 C15 C25 2.1(4)
C13 C14 C15 C10 -36.1(5)
P2 C14 C15 C10 -166.7(3)
C3 C2 C16 C17 -1.4(6)
C1 C2 C16 C17 176.3(4)
C2 C16 C17 C18 0.6(6)
C16 C17 C18 C19 0.4(6)
C17 C18 C19 C3 -0.7(6)
C2 C3 C19 C18 -0.1(6)
P1 C3 C19 C18 -174.3(3)
C10 C15 C25 O7 170.5(3)
C14 C15 C25 O7 2.8(5)
C10 C15 C25 C26 -2.4(7)
C14 C15 C25 C26 -170.1(4)
C15 C25 C26 C31 140.2(5)
O7 C25 C26 C31 -32.8(5)
C15 C25 C26 C27 -36.1(7)
O7 C25 C26 C27 150.9(4)
C31 C26 C27 C28 -3.3(6)
C25 C26 C27 C28 173.0(4)
C26 C27 C28 C29 2.0(7)
C27 C28 C29 C30 0.4(7)
C28 C29 C30 C31 -1.6(7)
C29 C30 C31 C26 0.3(7)
C27 C26 C31 C30 2.1(6)
C25 C26 C31 C30 -174.3(4)
C39 C32 C33 C34 -6.7(5)
C45 C32 C33 C34 117.5(4)
P2 C32 C33 C34 -127.7(3)
C39 C32 C33 C38 173.8(3)
C45 C32 C33 C38 -62.0(4)
P2 C32 C33 C38 52.8(4)
C38 C33 C34 C35 -3.6(6)
C32 C33 C34 C35 176.9(4)
C33 C34 C35 C36 0.2(7)
C34 C35 C36 C37 2.1(6)
C35 C36 C37 C38 -0.9(6)
C34 C33 C38 C37 4.8(6)
C32 C33 C38 C37 -175.7(3)
C36 C37 C38 C33 -2.6(6)
C33 C32 C39 C44 118.2(4)
C45 C32 C39 C44 -6.1(5)
P2 C32 C39 C44 -123.3(4)
C33 C32 C39 C40 -58.4(5)
C45 C32 C39 C40 177.3(4)
P2 C32 C39 C40 60.1(4)
C44 C39 C40 C41 1.8(6)
C32 C39 C40 C41 178.5(4)
C39 C40 C41 C42 -1.0(7)
C40 C41 C42 C43 -0.4(7)
C41 C42 C43 C44 0.9(7)
C40 C39 C44 C43 -1.3(6)
C32 C39 C44 C43 -177.9(4)
C42 C43 C44 C39 -0.1(7)
C39 C32 C45 C50 103.4(4)
C33 C32 C45 C50 -22.5(5)
P2 C32 C45 C50 -136.9(3)
C39 C32 C45 C46 -73.2(4)
C33 C32 C45 C46 160.9(4)
P2 C32 C45 C46 46.5(4)
C50 C45 C46 C47 2.4(6)
C32 C45 C46 C47 179.1(4)
C45 C46 C47 C48 -0.5(6)
C46 C47 C48 C49 -1.9(6)
C47 C48 C49 C50 2.4(7)
C46 C45 C50 C49 -1.9(6)
C32 C45 C50 C49 -178.6(4)
C48 C49 C50 C45 -0.5(6)
O2 C20 Mo1 C23 -176(100)
O2 C20 Mo1 C22 -87(81)
O2 C20 Mo1 C21 4(81)
O2 C20 Mo1 C24 91(81)
O2 C20 Mo1 P1 -144(79)
O5 C23 Mo1 C20 160(14)
O5 C23 Mo1 C22 69(14)
O5 C23 Mo1 C21 -78(22)
O5 C23 Mo1 C24 -107(14)
O5 C23 Mo1 P1 -18(14)
O4 C22 Mo1 C20 -160(11)
O4 C22 Mo1 C23 -70(11)
O4 C22 Mo1 C21 110(11)
O4 C22 Mo1 C24 47(12)
O4 C22 Mo1 P1 18(11)
O3 C21 Mo1 C20 30(9)
O3 C21 Mo1 C23 -91(18)
O3 C21 Mo1 C22 122(9)
O3 C21 Mo1 C24 -62(9)
O3 C21 Mo1 P1 -151(9)
O6 C24 Mo1 C20 -136(7)
O6 C24 Mo1 C23 134(7)
O6 C24 Mo1 C22 17(9)
O6 C24 Mo1 C21 -45(7)
O6 C24 Mo1 P1 47(7)
O8 C51 Mo2 C55 -58(10)
O8 C51 Mo2 C52 32(10)
O8 C51 Mo2 C53 123(10)
O8 C51 Mo2 C54 -147(10)
O8 C51 Mo2 P2 -32(11)
O12 C55 Mo2 C51 -10(6)
O12 C55 Mo2 C52 -99(6)
O12 C55 Mo2 C53 2(7)
O12 C55 Mo2 C54 80(6)
O12 C55 Mo2 P2 173(6)
O9 C52 Mo2 C51 -40(18)
O9 C52 Mo2 C55 46(18)
O9 C52 Mo2 C53 -129(18)
O9 C52 Mo2 C54 -7(21)
O9 C52 Mo2 P2 134(18)
O10 C53 Mo2 C51 -21(7)
O10 C53 Mo2 C55 -33(9)
O10 C53 Mo2 C52 68(7)
O10 C53 Mo2 C54 -111(7)
O10 C53 Mo2 P2 156(7)
O11 C54 Mo2 C51 1(11)
O11 C54 Mo2 C55 -85(11)
O11 C54 Mo2 C52 -32(14)
O11 C54 Mo2 C53 90(11)
O11 C54 Mo2 P2 -173(100)
C4 C1 O1 P1 176.7(3)
C2 C1 O1 P1 50.5(3)
C10 C1 O1 P1 -62.9(3)
C15 C25 O7 P2 -7.1(4)
C26 C25 O7 P2 167.0(3)
C56 C57 O13 C59 179.0(6)
C60 C59 O13 C57 175.4(6)
C1 O1 P1 C3 -46.0(2)
C1 O1 P1 C11 49.2(3)
C1 O1 P1 Mo1 -179.99(18)
C2 C3 P1 O1 28.2(3)
C19 C3 P1 O1 -156.9(4)
C2 C3 P1 C11 -64.4(3)
C19 C3 P1 C11 110.4(4)
C2 C3 P1 Mo1 160.4(2)
C19 C3 P1 Mo1 -24.8(5)
C12 C11 P1 O1 -143.1(3)
C10 C11 P1 O1 -19.2(3)
C12 C11 P1 C3 -51.4(3)
C10 C11 P1 C3 72.5(3)
C12 C11 P1 Mo1 85.8(3)
C10 C11 P1 Mo1 -150.35(19)
C20 Mo1 P1 O1 -121(3)
C23 Mo1 P1 O1 -89.71(19)
C22 Mo1 P1 O1 -179.41(18)
C21 Mo1 P1 O1 89.68(19)
C24 Mo1 P1 O1 2.73(19)
C20 Mo1 P1 C3 120(3)
C23 Mo1 P1 C3 151.6(2)
C22 Mo1 P1 C3 61.9(2)
C21 Mo1 P1 C3 -29.0(2)
C24 Mo1 P1 C3 -116.0(2)
C20 Mo1 P1 C11 -4(3)
C23 Mo1 P1 C11 27.3(2)
C22 Mo1 P1 C11 -62.4(2)
C21 Mo1 P1 C11 -153.3(2)
C24 Mo1 P1 C11 119.8(2)
C25 O7 P2 C14 6.9(3)
C25 O7 P2 C32 -106.4(3)
C25 O7 P2 Mo2 119.7(2)
C13 C14 P2 O7 -131.1(3)
C15 C14 P2 O7 -5.0(3)
C13 C14 P2 C32 -26.1(4)
C15 C14 P2 C32 100.0(3)
C13 C14 P2 Mo2 115.4(3)
C15 C14 P2 Mo2 -118.5(2)
C39 C32 P2 O7 24.8(3)
C33 C32 P2 O7 147.7(2)
C45 C32 P2 O7 -94.9(3)
C39 C32 P2 C14 -73.9(3)
C33 C32 P2 C14 49.0(3)
C45 C32 P2 C14 166.4(3)
C39 C32 P2 Mo2 150.7(2)
C33 C32 P2 Mo2 -86.4(3)
C45 C32 P2 Mo2 31.0(3)
C51 Mo2 P2 O7 -74.2(16)
C55 Mo2 P2 O7 -48.26(18)
C52 Mo2 P2 O7 -138.37(17)
C53 Mo2 P2 O7 130.92(16)
C54 Mo2 P2 O7 40.34(17)
C51 Mo2 P2 C14 27.4(16)
C55 Mo2 P2 C14 53.3(2)
C52 Mo2 P2 C14 -36.78(19)
C53 Mo2 P2 C14 -127.49(19)
C54 Mo2 P2 C14 141.93(19)
C51 Mo2 P2 C32 163.5(16)
C55 Mo2 P2 C32 -170.6(2)
C52 Mo2 P2 C32 99.3(2)
C53 Mo2 P2 C32 8.60(19)
C54 Mo2 P2 C32 -82.0(2)
